data_7016191
loop_
_publ_author_name
'Bowmaker, Graham A.'
Effendy,
'Hanna, John V.'
'Healy, Peter C.'
'King, Scott P.'
'Pettinari, Claudio'
'Skelton, Brian W.'
'White, Allan H.'

_publ_section_title
;
 Solution and mechanochemical syntheses, and spectroscopic and
 structural studies in the silver(i) (bi-)carbonate: triphenylphosphine
 system.
;
_journal_issue 27
_journal_name_full 'Dalton transactions (Cambridge, England : 2003)'
_journal_page_first 7210
_journal_page_last 7218
_journal_paper_doi 10.1039/c1dt10416k
_journal_volume 40
_journal_year 2011
_chemical_absolute_configuration unk
_chemical_formula_moiety 'C74 H62 Ag2 O6 P4'
_chemical_formula_sum 'C74 H62 Ag2 O6 P4'
_chemical_formula_weight 1386.86
_chemical_name_systematic
;
?
;
_space_group_IT_number 18
_symmetry_cell_setting orthorhombic
_symmetry_space_group_name_Hall 'P 2 2ab'
_symmetry_space_group_name_H-M 'P 21 21 2'
_atom_sites_solution_hydrogens geom
_atom_sites_solution_primary direct
_atom_sites_solution_secondary difmap
_audit_creation_date 2010-09-30T09:54:32-00:00
_audit_creation_method 'WinGX routine CIF_UPDATE'
_cell_angle_alpha 90
_cell_angle_beta 90
_cell_angle_gamma 90
_cell_formula_units_Z 2
_cell_length_a 14.990(7)
_cell_length_b 23.435(7)
_cell_length_c 9.296(3)
_cell_measurement_reflns_used 12
_cell_measurement_temperature 296(2)
_cell_measurement_theta_max 14.6
_cell_measurement_theta_min 10.2
_cell_volume 3266(2)
_computing_cell_refinement 'CAD-4 Software (Enraf-Nonius, 1989)'
_computing_data_collection 'CAD-4 Software (Enraf-Nonius, 1989)'
_computing_data_reduction xtal
_computing_molecular_graphics OrtepII
_computing_publication_material WinGX
_computing_structure_refinement 'SHELXL-97 (Sheldrick, 2008)'
_computing_structure_solution 'xtal gentan'
_diffrn_ambient_temperature 296(2)
_diffrn_measured_fraction_theta_full 0.998
_diffrn_measured_fraction_theta_max 0.998
_diffrn_measurement_device_type 'Enraf Nonius Cad4 diffractometer'
_diffrn_radiation_monochromator graphite
_diffrn_radiation_type MoK\a
_diffrn_radiation_wavelength 0.71073
_diffrn_reflns_av_unetI/netI 0.049
_diffrn_reflns_limit_h_max 17
_diffrn_reflns_limit_h_min 0
_diffrn_reflns_limit_k_max 27
_diffrn_reflns_limit_k_min 0
_diffrn_reflns_limit_l_max 0
_diffrn_reflns_limit_l_min -11
_diffrn_reflns_number 3229
_diffrn_reflns_theta_full 24.95
_diffrn_reflns_theta_max 24.95
_diffrn_reflns_theta_min 1.61
_exptl_absorpt_coefficient_mu 0.75
_exptl_absorpt_correction_T_max 0.84
_exptl_absorpt_correction_T_min 0.80
_exptl_absorpt_correction_type gaussian
_exptl_absorpt_process_details
;
XTAL absorb
;
_exptl_crystal_colour colourless
_exptl_crystal_density_diffrn 1.41
_exptl_crystal_density_method 'not measured'
_exptl_crystal_description block
_exptl_crystal_F_000 1416
_exptl_crystal_size_max 0.31
_exptl_crystal_size_mid 0.30
_exptl_crystal_size_min 0.28
_refine_diff_density_max 0.317
_refine_diff_density_min -0.258
_refine_diff_density_rms 0.055
_refine_ls_abs_structure_details 'Flack H D (1983), Acta Cryst. A39, 876-881'
_refine_ls_abs_structure_Flack 0.21(4)
_refine_ls_extinction_method none
_refine_ls_goodness_of_fit_ref 1.049
_refine_ls_hydrogen_treatment constr
_refine_ls_matrix_type full
_refine_ls_number_parameters 395
_refine_ls_number_reflns 3229
_refine_ls_number_restraints 0
_refine_ls_restrained_S_all 1.049
_refine_ls_R_factor_all 0.0443
_refine_ls_R_factor_gt 0.0345
_refine_ls_shift/su_max 0.001
_refine_ls_shift/su_mean 0
_refine_ls_structure_factor_coef Fsqd
_refine_ls_weighting_details 'calc w=1/[\s^2^(Fo^2^)+(0.0109P)^2^+0.6928P] where P=(Fo^2^+2Fc^2^)/3'
_refine_ls_weighting_scheme calc
_refine_ls_wR_factor_gt 0.0638
_refine_ls_wR_factor_ref 0.0689
_reflns_number_gt 2669
_reflns_number_total 3229
_reflns_threshold_expression I>2\s(I)
_cod_data_source_file c1dt10416k.txt
_cod_data_source_block co3ph
_cod_depositor_comments
;
The following automatic conversions were performed:

'_symmetry_cell_setting' value 'Orthorhombic' changed to
'orthorhombic' according to
/home/saulius/struct/CIF-dictionaries/cif_core.dic dictionary named
'cif_core.dic' version 2.4.1 from 2010-06-29.

Automatic conversion script
Id: cif_fix_values 1715 2011-07-08 13:25:40Z adriana 
;
_cod_original_sg_symbol_H-M P_21_21_2
_cod_database_code 7016191

loop_
_symmetry_equiv_pos_as_xyz
'x, y, z'
'-x, -y, z'
'x+1/2, -y+1/2, -z'
'-x+1/2, y+1/2, -z'

loop_
_atom_site_label
_atom_site_type_symbol
_atom_site_fract_x
_atom_site_fract_y
_atom_site_fract_z
_atom_site_U_iso_or_equiv
_atom_site_adp_type
_atom_site_occupancy
_atom_site_symmetry_multiplicity
_atom_site_calc_flag
_atom_site_refinement_flags
_atom_site_disorder_assembly
_atom_site_disorder_group
Ag1 Ag 0.61069(3) 0.534998(18) 0.52262(4) 0.04792(13) Uani 1 1 d . . .
C1 C 0.5 0.5 0.2318(9) 0.050(2) Uani 1 2 d S . .
O11 O 0.5 0.5 0.3663(6) 0.0627(18) Uani 1 2 d S . .
O12 O 0.5659(3) 0.5224(2) 0.1616(4) 0.0719(15) Uani 1 1 d . . .
H12 H 0.5487 0.5324 0.0818 0.07(4) Uiso 0.5 1 calc PR . .
C2 C 0.5 0.5 0.8150(8) 0.049(2) Uani 1 2 d S . .
O21 O 0.5 0.5 0.6785(5) 0.0591(18) Uani 1 2 d S . .
O22 O 0.5620(3) 0.5258(2) 0.8830(4) 0.0716(15) Uani 1 1 d . . .
H22 H 0.5668 0.5122 0.964 0.03(3) Uiso 0.5 1 calc PR . .
P1 P 0.60931(11) 0.63740(6) 0.46575(16) 0.0495(3) Uani 1 1 d . . .
C111 C 0.5154(4) 0.6663(2) 0.3635(6) 0.0477(15) Uani 1 1 d . . .
C112 C 0.5230(4) 0.7000(3) 0.2436(7) 0.0661(18) Uani 1 1 d . . .
H112 H 0.5792 0.7076 0.2058 0.079 Uiso 1 1 calc R . .
C113 C 0.4481(5) 0.7227(3) 0.1781(9) 0.085(2) Uani 1 1 d . . .
H113 H 0.4542 0.7449 0.0958 0.102 Uiso 1 1 calc R . .
C114 C 0.3648(5) 0.7127(3) 0.2341(10) 0.085(3) Uani 1 1 d . . .
H114 H 0.3146 0.729 0.192 0.103 Uiso 1 1 calc R . .
C115 C 0.3567(5) 0.6791(4) 0.3504(10) 0.089(3) Uani 1 1 d . . .
H115 H 0.3003 0.6715 0.3877 0.106 Uiso 1 1 calc R . .
C116 C 0.4318(4) 0.6555(3) 0.4160(8) 0.078(2) Uani 1 1 d . . .
H116 H 0.425 0.6322 0.4962 0.093 Uiso 1 1 calc R . .
C121 C 0.6133(4) 0.6862(2) 0.6191(6) 0.0522(14) Uani 1 1 d . . .
C122 C 0.6021(5) 0.7437(3) 0.6054(7) 0.0694(18) Uani 1 1 d . . .
H122 H 0.5929 0.7591 0.5144 0.083 Uiso 1 1 calc R . .
C123 C 0.6040(5) 0.7794(3) 0.7221(9) 0.087(2) Uani 1 1 d . . .
H123 H 0.596 0.8185 0.7105 0.104 Uiso 1 1 calc R . .
C124 C 0.6178(6) 0.7568(4) 0.8559(9) 0.101(3) Uani 1 1 d . . .
H124 H 0.619 0.7806 0.936 0.122 Uiso 1 1 calc R . .
C125 C 0.6296(6) 0.7002(4) 0.8717(9) 0.111(3) Uani 1 1 d . . .
H125 H 0.6395 0.6854 0.9631 0.134 Uiso 1 1 calc R . .
C126 C 0.6273(6) 0.6636(3) 0.7553(8) 0.083(2) Uani 1 1 d . . .
H126 H 0.635 0.6245 0.7679 0.099 Uiso 1 1 calc R . .
C131 C 0.7074(4) 0.6553(3) 0.3591(7) 0.0520(16) Uani 1 1 d . . .
C132 C 0.7726(4) 0.6935(3) 0.3990(8) 0.0669(18) Uani 1 1 d . . .
H132 H 0.7654 0.7146 0.4829 0.08 Uiso 1 1 calc R . .
C133 C 0.8480(5) 0.7011(3) 0.3174(12) 0.093(3) Uani 1 1 d . . .
H133 H 0.8913 0.7271 0.3466 0.111 Uiso 1 1 calc R . .
C134 C 0.8599(5) 0.6704(4) 0.1928(11) 0.097(3) Uani 1 1 d . . .
H134 H 0.9108 0.6756 0.1372 0.117 Uiso 1 1 calc R . .
C135 C 0.7958(6) 0.6319(4) 0.1513(10) 0.101(3) Uani 1 1 d . . .
H135 H 0.8035 0.611 0.0672 0.122 Uiso 1 1 calc R . .
C136 C 0.7200(5) 0.6238(3) 0.2333(8) 0.078(2) Uani 1 1 d . . .
H136 H 0.6772 0.5974 0.2046 0.094 Uiso 1 1 calc R . .
P2 P 0.75156(10) 0.48452(6) 0.55642(15) 0.0466(4) Uani 1 1 d . . .
C211 C 0.8071(4) 0.4642(3) 0.3894(6) 0.0503(14) Uani 1 1 d . . .
C212 C 0.7541(5) 0.4558(3) 0.2684(7) 0.0656(18) Uani 1 1 d . . .
H212 H 0.6928 0.4618 0.2736 0.079 Uiso 1 1 calc R . .
C213 C 0.7925(6) 0.4386(3) 0.1406(8) 0.087(3) Uani 1 1 d . . .
H213 H 0.7568 0.4329 0.06 0.105 Uiso 1 1 calc R . .
C214 C 0.8830(6) 0.4296(3) 0.1315(8) 0.081(2) Uani 1 1 d . . .
H214 H 0.9083 0.4178 0.0451 0.097 Uiso 1 1 calc R . .
C215 C 0.9353(5) 0.4380(3) 0.2479(8) 0.074(2) Uani 1 1 d . . .
H215 H 0.9965 0.4322 0.2405 0.089 Uiso 1 1 calc R . .
C216 C 0.8993(4) 0.4550(2) 0.3785(7) 0.0581(16) Uani 1 1 d . . .
H216 H 0.936 0.4603 0.4581 0.07 Uiso 1 1 calc R . .
C221 C 0.8334(3) 0.5286(2) 0.6491(6) 0.0466(13) Uani 1 1 d . . .
C222 C 0.8660(4) 0.5772(3) 0.5813(8) 0.0666(19) Uani 1 1 d . . .
H222 H 0.8495 0.5847 0.4868 0.08 Uiso 1 1 calc R . .
C223 C 0.9225(5) 0.6147(3) 0.6513(9) 0.083(2) Uani 1 1 d . . .
H223 H 0.9444 0.6466 0.6036 0.1 Uiso 1 1 calc R . .
C224 C 0.9462(5) 0.6044(3) 0.7921(10) 0.082(2) Uani 1 1 d . . .
H224 H 0.983 0.6298 0.841 0.098 Uiso 1 1 calc R . .
C225 C 0.9155(5) 0.5576(3) 0.8578(8) 0.082(2) Uani 1 1 d . . .
H225 H 0.9324 0.5505 0.9524 0.098 Uiso 1 1 calc R . .
C226 C 0.8598(4) 0.5199(3) 0.7899(7) 0.0661(19) Uani 1 1 d . . .
H226 H 0.8393 0.488 0.8394 0.079 Uiso 1 1 calc R . .
C231 C 0.7490(4) 0.4192(2) 0.6629(6) 0.0471(14) Uani 1 1 d . . .
C232 C 0.8176(5) 0.3798(3) 0.6685(8) 0.076(2) Uani 1 1 d . . .
H232 H 0.8683 0.3855 0.6126 0.091 Uiso 1 1 calc R . .
C233 C 0.8122(6) 0.3329(3) 0.7547(9) 0.086(2) Uani 1 1 d . . .
H233 H 0.86 0.3077 0.7591 0.103 Uiso 1 1 calc R . .
C234 C 0.7380(6) 0.3225(3) 0.8343(8) 0.083(2) Uani 1 1 d . . .
H234 H 0.734 0.2897 0.8903 0.1 Uiso 1 1 calc R . .
C235 C 0.6714(6) 0.3596(3) 0.8311(9) 0.091(3) Uani 1 1 d . . .
H235 H 0.6214 0.3532 0.8882 0.109 Uiso 1 1 calc R . .
C236 C 0.6747(5) 0.4081(3) 0.7436(8) 0.072(2) Uani 1 1 d . . .
H236 H 0.6263 0.4329 0.7402 0.087 Uiso 1 1 calc R . .

loop_
_atom_site_aniso_label
_atom_site_aniso_U_11
_atom_site_aniso_U_22
_atom_site_aniso_U_33
_atom_site_aniso_U_23
_atom_site_aniso_U_13
_atom_site_aniso_U_12
Ag1 0.03924(19) 0.0529(2) 0.0517(2) 0.0085(2) -0.0016(2) -0.0004(2)
C1 0.043(5) 0.064(6) 0.043(5) 0 0 -0.009(5)
O11 0.062(4) 0.098(5) 0.028(3) 0 0 -0.018(4)
O12 0.056(3) 0.123(5) 0.037(2) 0.010(3) 0.000(2) -0.030(3)
C2 0.042(5) 0.074(6) 0.030(5) 0 0 -0.005(5)
O21 0.040(3) 0.107(5) 0.030(3) 0 0 -0.010(4)
O22 0.068(3) 0.114(4) 0.032(2) 0.005(3) -0.006(2) -0.030(3)
P1 0.0491(7) 0.0495(8) 0.0501(8) 0.0025(7) -0.0001(10) 0.0042(8)
C111 0.045(3) 0.053(4) 0.045(3) -0.003(3) -0.001(3) 0.003(3)
C112 0.058(4) 0.082(5) 0.058(4) 0.017(4) -0.002(4) -0.005(4)
C113 0.076(5) 0.107(6) 0.072(5) 0.025(5) -0.022(4) 0.002(5)
C114 0.060(5) 0.095(6) 0.102(7) 0.004(5) -0.027(5) 0.014(4)
C115 0.045(4) 0.114(7) 0.107(7) -0.009(6) -0.002(5) 0.009(4)
C116 0.056(4) 0.101(6) 0.075(5) 0.020(5) 0.010(4) 0.002(4)
C121 0.050(3) 0.059(4) 0.048(3) 0.003(3) 0.002(4) 0.009(3)
C122 0.076(5) 0.067(4) 0.064(4) -0.012(4) -0.004(4) 0.006(4)
C123 0.077(5) 0.081(5) 0.102(6) -0.032(5) 0.000(6) 0.004(5)
C124 0.090(6) 0.135(8) 0.079(6) -0.051(6) -0.003(6) 0.007(7)
C125 0.138(9) 0.145(8) 0.052(5) -0.012(5) -0.013(6) 0.025(8)
C126 0.104(7) 0.083(5) 0.060(5) 0.006(4) 0.000(5) 0.006(5)
C131 0.048(4) 0.052(4) 0.056(4) 0.010(3) 0.004(3) 0.007(3)
C132 0.050(4) 0.065(4) 0.086(5) 0.011(4) 0.000(4) -0.004(3)
C133 0.058(5) 0.073(5) 0.148(9) 0.023(6) 0.007(6) -0.005(4)
C134 0.063(5) 0.107(7) 0.122(8) 0.034(6) 0.035(6) 0.009(5)
C135 0.083(6) 0.117(7) 0.104(7) -0.011(6) 0.037(6) 0.013(6)
C136 0.059(4) 0.096(6) 0.080(5) -0.004(5) 0.008(4) 0.002(4)
P2 0.0440(8) 0.0490(9) 0.0469(9) 0.0032(6) -0.0027(7) 0.0026(7)
C211 0.061(4) 0.046(3) 0.044(3) 0.007(3) -0.002(3) 0.003(3)
C212 0.067(4) 0.074(5) 0.056(4) 0.001(4) 0.003(4) 0.006(4)
C213 0.107(7) 0.111(7) 0.044(4) -0.004(4) -0.011(5) -0.004(6)
C214 0.106(6) 0.077(5) 0.059(5) -0.002(4) 0.024(6) -0.009(6)
C215 0.066(4) 0.066(5) 0.090(6) -0.004(4) 0.021(5) 0.002(4)
C216 0.052(4) 0.058(4) 0.064(4) -0.005(3) 0.012(3) 0.004(3)
C221 0.043(3) 0.042(3) 0.055(3) -0.006(3) -0.004(3) 0.005(3)
C222 0.070(5) 0.058(4) 0.072(4) 0.005(3) -0.018(4) -0.002(3)
C223 0.080(5) 0.062(5) 0.107(7) 0.005(5) -0.021(5) -0.016(4)
C224 0.069(5) 0.072(5) 0.104(7) -0.029(5) -0.012(5) -0.004(4)
C225 0.090(6) 0.086(5) 0.070(5) -0.016(4) -0.024(4) -0.003(4)
C226 0.074(5) 0.071(5) 0.054(4) 0.004(3) -0.014(3) -0.010(3)
C231 0.049(3) 0.044(3) 0.048(4) 0.001(3) -0.005(3) -0.001(3)
C232 0.077(5) 0.066(4) 0.085(5) 0.023(4) 0.011(4) 0.019(4)
C233 0.095(6) 0.072(5) 0.091(6) 0.020(5) -0.002(5) 0.029(5)
C234 0.116(7) 0.060(5) 0.074(5) 0.017(4) -0.027(5) -0.010(5)
C235 0.081(6) 0.109(6) 0.082(6) 0.039(5) 0.006(5) -0.007(5)
C236 0.065(4) 0.071(5) 0.082(5) 0.027(4) 0.005(4) 0.006(4)

loop_
_atom_type_symbol
_atom_type_description
_atom_type_scat_dispersion_real
_atom_type_scat_dispersion_imag
_atom_type_scat_source
C C 0.0033 0.0016 'International Tables Vol C Tables 4.2.6.8 and 6.1.1.4'
H H 0 0 'International Tables Vol C Tables 4.2.6.8 and 6.1.1.4'
Ag Ag -0.8971 1.1015 'International Tables Vol C Tables 4.2.6.8 and 6.1.1.4'
O O 0.0106 0.006 'International Tables Vol C Tables 4.2.6.8 and 6.1.1.4'
P P 0.1023 0.0942 'International Tables Vol C Tables 4.2.6.8 and 6.1.1.4'

loop_
_geom_angle_atom_site_label_1
_geom_angle_atom_site_label_2
_geom_angle_atom_site_label_3
_geom_angle
_geom_angle_site_symmetry_1
_geom_angle_site_symmetry_3
_geom_angle_publ_flag
O21 Ag1 O11 76.19(14) . . ?
O21 Ag1 P2 111.24(6) . . ?
O11 Ag1 P2 121.37(5) . . ?
O21 Ag1 P1 117.87(4) . . ?
O11 Ag1 P1 101.63(6) . . ?
P2 Ag1 P1 120.55(5) . . ?
O11 C1 O12 120.3(4) . 2_665 ?
O11 C1 O12 120.3(4) . . ?
O12 C1 O12 119.5(7) 2_665 . ?
C1 O11 Ag1 128.13(10) . . ?
C1 O11 Ag1 128.13(10) . 2_665 ?
Ag1 O11 Ag1 103.7(2) . 2_665 ?
C1 O12 H12 109.5 . . ?
O21 C2 O22 119.7(4) . . ?
O21 C2 O22 119.7(4) . 2_665 ?
O22 C2 O22 120.6(7) . 2_665 ?
C2 O21 Ag1 128.06(10) . 2_665 ?
C2 O21 Ag1 128.06(10) . . ?
Ag1 O21 Ag1 103.9(2) 2_665 . ?
C2 O22 H22 109.5 . . ?
C131 P1 C121 104.7(3) . . ?
C131 P1 C111 104.7(2) . . ?
C121 P1 C111 101.5(3) . . ?
C131 P1 Ag1 109.6(2) . . ?
C121 P1 Ag1 116.27(18) . . ?
C111 P1 Ag1 118.7(2) . . ?
C116 C111 C112 118.2(6) . . ?
C116 C111 P1 116.8(5) . . ?
C112 C111 P1 124.9(5) . . ?
C111 C112 C113 120.8(6) . . ?
C111 C112 H112 119.6 . . ?
C113 C112 H112 119.6 . . ?
C114 C113 C112 120.3(7) . . ?
C114 C113 H113 119.8 . . ?
C112 C113 H113 119.8 . . ?
C115 C114 C113 119.2(7) . . ?
C115 C114 H114 120.4 . . ?
C113 C114 H114 120.4 . . ?
C114 C115 C116 120.8(7) . . ?
C114 C115 H115 119.6 . . ?
C116 C115 H115 119.6 . . ?
C111 C116 C115 120.6(7) . . ?
C111 C116 H116 119.7 . . ?
C115 C116 H116 119.7 . . ?
C122 C121 C126 118.7(6) . . ?
C122 C121 P1 122.8(5) . . ?
C126 C121 P1 118.5(5) . . ?
C121 C122 C123 121.8(7) . . ?
C121 C122 H122 119.1 . . ?
C123 C122 H122 119.1 . . ?
C124 C123 C122 119.1(7) . . ?
C124 C123 H123 120.4 . . ?
C122 C123 H123 120.4 . . ?
C125 C124 C123 120.1(8) . . ?
C125 C124 H124 120 . . ?
C123 C124 H124 120 . . ?
C124 C125 C126 121.5(8) . . ?
C124 C125 H125 119.2 . . ?
C126 C125 H125 119.2 . . ?
C125 C126 C121 118.8(7) . . ?
C125 C126 H126 120.6 . . ?
C121 C126 H126 120.6 . . ?
C132 C131 C136 118.3(6) . . ?
C132 C131 P1 125.1(5) . . ?
C136 C131 P1 116.3(5) . . ?
C133 C132 C131 121.3(8) . . ?
C133 C132 H132 119.3 . . ?
C131 C132 H132 119.3 . . ?
C132 C133 C134 120.3(8) . . ?
C132 C133 H133 119.9 . . ?
C134 C133 H133 119.9 . . ?
C135 C134 C133 119.3(8) . . ?
C135 C134 H134 120.3 . . ?
C133 C134 H134 120.3 . . ?
C134 C135 C136 120.7(9) . . ?
C134 C135 H135 119.7 . . ?
C136 C135 H135 119.7 . . ?
C135 C136 C131 120.1(8) . . ?
C135 C136 H136 120 . . ?
C131 C136 H136 120 . . ?
C221 P2 C231 103.5(3) . . ?
C221 P2 C211 104.1(3) . . ?
C231 P2 C211 104.6(3) . . ?
C221 P2 Ag1 111.65(18) . . ?
C231 P2 Ag1 117.3(2) . . ?
C211 P2 Ag1 114.28(18) . . ?
C212 C211 C216 118.9(6) . . ?
C212 C211 P2 117.7(4) . . ?
C216 C211 P2 123.4(4) . . ?
C213 C212 C211 120.0(7) . . ?
C213 C212 H212 120 . . ?
C211 C212 H212 120 . . ?
C214 C213 C212 120.6(7) . . ?
C214 C213 H213 119.7 . . ?
C212 C213 H213 119.7 . . ?
C215 C214 C213 120.0(7) . . ?
C215 C214 H214 120 . . ?
C213 C214 H214 120 . . ?
C214 C215 C216 121.2(7) . . ?
C214 C215 H215 119.4 . . ?
C216 C215 H215 119.4 . . ?
C215 C216 C211 119.4(6) . . ?
C215 C216 H216 120.3 . . ?
C211 C216 H216 120.3 . . ?
C226 C221 C222 116.7(6) . . ?
C226 C221 P2 123.9(5) . . ?
C222 C221 P2 119.2(4) . . ?
C223 C222 C221 121.5(7) . . ?
C223 C222 H222 119.2 . . ?
C221 C222 H222 119.2 . . ?
C224 C223 C222 119.6(8) . . ?
C224 C223 H223 120.2 . . ?
C222 C223 H223 120.2 . . ?
C225 C224 C223 119.3(8) . . ?
C225 C224 H224 120.4 . . ?
C223 C224 H224 120.4 . . ?
C224 C225 C226 121.9(7) . . ?
C224 C225 H225 119.1 . . ?
C226 C225 H225 119.1 . . ?
C225 C226 C221 121.1(7) . . ?
C225 C226 H226 119.5 . . ?
C221 C226 H226 119.5 . . ?
C236 C231 C232 117.3(6) . . ?
C236 C231 P2 118.3(5) . . ?
C232 C231 P2 124.4(5) . . ?
C233 C232 C231 121.1(7) . . ?
C233 C232 H232 119.5 . . ?
C231 C232 H232 119.5 . . ?
C234 C233 C232 120.9(7) . . ?
C234 C233 H233 119.5 . . ?
C232 C233 H233 119.5 . . ?
C235 C234 C233 119.2(7) . . ?
C235 C234 H234 120.4 . . ?
C233 C234 H234 120.4 . . ?
C234 C235 C236 121.3(8) . . ?
C234 C235 H235 119.4 . . ?
C236 C235 H235 119.4 . . ?
C231 C236 C235 120.2(7) . . ?
C231 C236 H236 119.9 . . ?
C235 C236 H236 119.9 . . ?

loop_
_geom_bond_atom_site_label_1
_geom_bond_atom_site_label_2
_geom_bond_distance
_geom_bond_site_symmetry_2
_geom_bond_publ_flag
Ag1 O21 2.351(3) . ?
Ag1 O11 2.353(3) . ?
Ag1 P2 2.4409(17) . ?
Ag1 P1 2.4574(16) . ?
C1 O11 1.251(9) . ?
C1 O12 1.295(5) 2_665 ?
C1 O12 1.295(5) . ?
O11 Ag1 2.353(3) 2_665 ?
O12 H12 0.82 . ?
C2 O21 1.269(9) . ?
C2 O22 1.277(5) . ?
C2 O22 1.277(5) 2_665 ?
O21 Ag1 2.351(3) 2_665 ?
O22 H22 0.82 . ?
P1 C131 1.823(6) . ?
P1 C121 1.828(6) . ?
P1 C111 1.829(6) . ?
C111 C116 1.368(8) . ?
C111 C112 1.371(8) . ?
C112 C113 1.384(9) . ?
C112 H112 0.93 . ?
C113 C114 1.373(10) . ?
C113 H113 0.93 . ?
C114 C115 1.343(11) . ?
C114 H114 0.93 . ?
C115 C116 1.395(9) . ?
C115 H115 0.93 . ?
C116 H116 0.93 . ?
C121 C122 1.365(8) . ?
C121 C126 1.388(8) . ?
C122 C123 1.370(9) . ?
C122 H122 0.93 . ?
C123 C124 1.368(11) . ?
C123 H123 0.93 . ?
C124 C125 1.347(11) . ?
C124 H124 0.93 . ?
C125 C126 1.381(10) . ?
C125 H125 0.93 . ?
C126 H126 0.93 . ?
C131 C132 1.376(8) . ?
C131 C136 1.395(9) . ?
C132 C133 1.373(10) . ?
C132 H132 0.93 . ?
C133 C134 1.375(12) . ?
C133 H133 0.93 . ?
C134 C135 1.373(11) . ?
C134 H134 0.93 . ?
C135 C136 1.381(10) . ?
C135 H135 0.93 . ?
C136 H136 0.93 . ?
P2 C221 1.821(5) . ?
P2 C231 1.824(6) . ?
P2 C211 1.824(6) . ?
C211 C212 1.391(8) . ?
C211 C216 1.403(8) . ?
C212 C213 1.380(9) . ?
C212 H212 0.93 . ?
C213 C214 1.376(10) . ?
C213 H213 0.93 . ?
C214 C215 1.350(10) . ?
C214 H214 0.93 . ?
C215 C216 1.387(8) . ?
C215 H215 0.93 . ?
C216 H216 0.93 . ?
C221 C226 1.382(8) . ?
C221 C222 1.391(8) . ?
C222 C223 1.383(9) . ?
C222 H222 0.93 . ?
C223 C224 1.377(10) . ?
C223 H223 0.93 . ?
C224 C225 1.337(10) . ?
C224 H224 0.93 . ?
C225 C226 1.370(8) . ?
C225 H225 0.93 . ?
C226 H226 0.93 . ?
C231 C236 1.368(8) . ?
C231 C232 1.381(8) . ?
C232 C233 1.363(9) . ?
C232 H232 0.93 . ?
C233 C234 1.358(10) . ?
C233 H233 0.93 . ?
C234 C235 1.323(10) . ?
C234 H234 0.93 . ?
C235 C236 1.399(9) . ?
C235 H235 0.93 . ?
C236 H236 0.93 . ?

loop_
_geom_hbond_atom_site_label_D
_geom_hbond_atom_site_label_H
_geom_hbond_atom_site_label_A
_geom_hbond_distance_DH
_geom_hbond_distance_HA
_geom_hbond_distance_DA
_geom_hbond_angle_DHA
_geom_hbond_site_symmetry_A
O12 H12 O22 0.82 1.86 2.591(5) 147.1 1_554
O22 H22 O12 0.82 1.85 2.591(5) 149.2 1_556
